data_7234272
loop_
_publ_author_name
'Cassandre Quinton'
'Mitsuharu Suzuki'
'Yoshitaka Kaneshige'
'Yuki Tatenaka'
'Chiho Katagiri'
'Yuji Yamaguchi'
'Daiki Kuzuhara'
'Naoki Aratani'
'Ken-ichi Nakayama'
'Hiroko Yamada'

_publ_section_title
;
 Evaluation of semiconducting molecular thin films solution-processed via
 the photoprecursor approach: the case of hexyl-substituted
 thienoanthracenes
;
_journal_name_full 'Journal of Materials Chemistry C'
_journal_page_first 5995
_journal_page_last 6005
_journal_paper_doi 10.1039/C5TC00794A
_journal_volume 3
_journal_year 2015
_chemical_formula_moiety 'C46 H58 S4'
_chemical_formula_sum 'C46 H58 S4'
_chemical_formula_weight 739.16
_chemical_name_systematic 'hexyl-substituted anthra[1,2-b:4,3-b?:5,6-b??:8,7-b???]tetrathiophene'
_space_group_IT_number 14
_space_group_name_Hall '-P 2yn'
_space_group_name_H-M_alt 'P 1 21/n 1'
_symmetry_cell_setting monoclinic
_symmetry_Int_Tables_number 14
_symmetry_space_group_name_Hall '-P 2yn'
_symmetry_space_group_name_H-M 'P 1 21/n 1'
_atom_sites_solution_hydrogens geom
_atom_sites_solution_primary direct
_atom_sites_solution_secondary difmap
_cell_angle_alpha 90.00
_cell_angle_beta 100.676(4)
_cell_angle_gamma 90.00
_cell_formula_units_Z 2
_cell_length_a 12.604(2)
_cell_length_b 4.8761(9)
_cell_length_c 32.657(6)
_cell_measurement_reflns_used 783
_cell_measurement_temperature 90
_cell_measurement_theta_max 19.83
_cell_measurement_theta_min 2.54
_cell_volume 1972.3(6)
_computing_cell_refinement 'APEX2 (Bruker AXS, 2006)'
_computing_data_collection 'APEX2 (Bruker AXS, 2006)'
_computing_data_reduction 'SAINT (Bruker AXS, 2004)'
_computing_molecular_graphics 'XSHEL (Bruker AXS,2002)'
_computing_publication_material 'XCIF (Bruker AXS, 2001)'
_computing_structure_refinement 'SHELXL-97 (Sheldrick, 1997)'
_computing_structure_solution 'SHELXS-97 (Sheldrick, 1997)'
_diffrn_ambient_temperature 90
_diffrn_detector_area_resol_mean 8.333
_diffrn_measured_fraction_theta_full 0.994
_diffrn_measured_fraction_theta_max 0.994
_diffrn_measurement_device_type 'Bruker APEXII CCD area detector'
_diffrn_measurement_method 'phi and omega scans'
_diffrn_radiation_monochromator graphite
_diffrn_radiation_source 'fine-focus sealed tube'
_diffrn_radiation_type MoK\a
_diffrn_radiation_wavelength 0.71073
_diffrn_reflns_av_R_equivalents 0.1070
_diffrn_reflns_av_sigmaI/netI 0.1389
_diffrn_reflns_limit_h_max 16
_diffrn_reflns_limit_h_min -17
_diffrn_reflns_limit_k_max 5
_diffrn_reflns_limit_k_min -6
_diffrn_reflns_limit_l_max 39
_diffrn_reflns_limit_l_min -44
_diffrn_reflns_number 13016
_diffrn_reflns_theta_full 28.67
_diffrn_reflns_theta_max 28.67
_diffrn_reflns_theta_min 1.65
_exptl_absorpt_coefficient_mu 0.273
_exptl_absorpt_correction_T_max 0.9973
_exptl_absorpt_correction_T_min 0.9226
_exptl_absorpt_correction_type empirical
_exptl_absorpt_process_details
; 
SADABS Sheldrick 1996 
;
_exptl_crystal_colour yellow
_exptl_crystal_density_diffrn 1.245
_exptl_crystal_density_method 'not measured'
_exptl_crystal_description prism
_exptl_crystal_F_000 796
_exptl_crystal_size_max 0.30
_exptl_crystal_size_mid 0.05
_exptl_crystal_size_min 0.01
_refine_diff_density_max 0.463
_refine_diff_density_min -0.384
_refine_diff_density_rms 0.092
_refine_ls_extinction_method none
_refine_ls_goodness_of_fit_ref 1.013
_refine_ls_hydrogen_treatment constr
_refine_ls_matrix_type full
_refine_ls_number_parameters 228
_refine_ls_number_reflns 5061
_refine_ls_number_restraints 0
_refine_ls_restrained_S_all 1.013
_refine_ls_R_factor_all 0.1216
_refine_ls_R_factor_gt 0.0574
_refine_ls_shift/su_max 0.003
_refine_ls_shift/su_mean 0.000
_refine_ls_structure_factor_coef Fsqd
_refine_ls_weighting_details 'calc w=1/[\s^2^(Fo^2^)+(0.0200P)^2^+0.0000P] where P=(Fo^2^+2Fc^2^)/3'
_refine_ls_weighting_scheme calc
_refine_ls_wR_factor_gt 0.0906
_refine_ls_wR_factor_ref 0.1098
_reflns_number_gt 2935
_reflns_number_total 5061
_reflns_threshold_expression >2sigma(I)
_cod_data_source_file J-Mater-Chem-C-2015-3-5995.cif
_cod_data_source_block 40205cq_0m
_cod_depositor_comments
;
The following automatic conversions were performed:

data item '_symmetry_cell_setting' value 'Monoclinic' was changed to
'monoclinic' in accordance with the built-in table derived from the
CIF Core dictionary named 'cif_core.dic' version 2.4.5 last updated
on 2014-11-21.

Automatic conversion script
Id: cif_fix_values 6909 2019-04-08 15:41:33Z antanas 
;
_cod_original_sg_symbol_H-M 'P2(1)/n  '
_cod_database_code 7234272

loop_
_symmetry_equiv_pos_as_xyz
'x, y, z'
'-x+1/2, y+1/2, -z+1/2'
'-x, -y, -z'
'x-1/2, -y-1/2, z-1/2'

loop_
_atom_site_label
_atom_site_type_symbol
_atom_site_fract_x
_atom_site_fract_y
_atom_site_fract_z
_atom_site_U_iso_or_equiv
_atom_site_adp_type
_atom_site_occupancy
_atom_site_symmetry_multiplicity
_atom_site_calc_flag
_atom_site_refinement_flags
_atom_site_disorder_assembly
_atom_site_disorder_group
S1 S 0.20807(5) 1.12933(14) -0.04426(2) 0.01591(17) Uani 1 1 d . . .
S2 S 0.57809(5) 1.05708(14) 0.10918(2) 0.01637(17) Uani 1 1 d . . .
C1 C 0.41625(19) 1.5167(5) -0.03427(8) 0.0124(6) Uani 1 1 d . . .
H1 H 0.3592 1.5275 -0.0577 0.015 Uiso 1 1 calc R . .
C2 C 0.40824(19) 1.3297(5) -0.00289(8) 0.0120(6) Uani 1 1 d . . .
C3 C 0.31752(19) 1.1494(5) -0.00379(8) 0.0133(6) Uani 1 1 d . . .
C4 C 0.30724(19) 0.9644(5) 0.02761(8) 0.0119(6) Uani 1 1 d . . .
C5 C 0.3936(2) 0.9484(5) 0.06321(8) 0.0134(6) Uani 1 1 d . . .
C6 C 0.48306(19) 1.1158(5) 0.06433(7) 0.0119(6) Uani 1 1 d . . .
C7 C 0.4945(2) 1.3105(5) 0.03253(8) 0.0121(6) Uani 1 1 d . . .
C8 C 0.20864(19) 0.8112(5) 0.01836(8) 0.0159(6) Uani 1 1 d . . .
H8 H 0.1889 0.6755 0.0364 0.019 Uiso 1 1 calc R . .
C9 C 0.14624(19) 0.8790(5) -0.01878(8) 0.0138(6) Uani 1 1 d . . .
C10 C 0.0394(2) 0.7597(6) -0.03964(8) 0.0174(6) Uani 1 1 d . . .
H10A H -0.0095 0.7544 -0.0192 0.021 Uiso 1 1 calc R . .
H10B H 0.0511 0.5683 -0.0479 0.021 Uiso 1 1 calc R . .
C11 C -0.0161(2) 0.9175(6) -0.07804(8) 0.0182(6) Uani 1 1 d . . .
H11A H 0.0359 0.9433 -0.0970 0.022 Uiso 1 1 calc R . .
H11B H -0.0365 1.1015 -0.0693 0.022 Uiso 1 1 calc R . .
C12 C -0.1172(2) 0.7745(6) -0.10197(8) 0.0190(6) Uani 1 1 d . . .
H12A H -0.0989 0.5836 -0.1083 0.023 Uiso 1 1 calc R . .
H12B H -0.1729 0.7677 -0.0842 0.023 Uiso 1 1 calc R . .
C13 C -0.1628(2) 0.9224(6) -0.14249(8) 0.0229(7) Uani 1 1 d . . .
H13A H -0.1048 0.9428 -0.1589 0.027 Uiso 1 1 calc R . .
H13B H -0.1858 1.1087 -0.1358 0.027 Uiso 1 1 calc R . .
C14 C -0.2586(2) 0.7767(6) -0.16929(9) 0.0268(7) Uani 1 1 d . . .
H14A H -0.2384 0.5844 -0.1738 0.032 Uiso 1 1 calc R . .
H14B H -0.3199 0.7737 -0.1542 0.032 Uiso 1 1 calc R . .
C15 C -0.2945(2) 0.9159(7) -0.21142(9) 0.0373(9) Uani 1 1 d . . .
H15A H -0.3166 1.1048 -0.2071 0.056 Uiso 1 1 calc R . .
H15B H -0.3555 0.8151 -0.2275 0.056 Uiso 1 1 calc R . .
H15C H -0.2344 0.9172 -0.2267 0.056 Uiso 1 1 calc R . .
C16 C 0.4024(2) 0.7766(5) 0.09947(7) 0.0148(6) Uani 1 1 d . . .
H16 H 0.3480 0.6507 0.1038 0.018 Uiso 1 1 calc R . .
C17 C 0.4966(2) 0.8126(5) 0.12698(8) 0.0155(6) Uani 1 1 d . . .
C18 C 0.5331(2) 0.6763(6) 0.16852(7) 0.0182(6) Uani 1 1 d . . .
H18A H 0.5932 0.5499 0.1663 0.022 Uiso 1 1 calc R . .
H18B H 0.4728 0.5647 0.1751 0.022 Uiso 1 1 calc R . .
C19 C 0.5702(2) 0.8741(6) 0.20447(8) 0.0209(7) Uani 1 1 d . . .
H19A H 0.5154 1.0201 0.2039 0.025 Uiso 1 1 calc R . .
H19B H 0.6385 0.9621 0.2006 0.025 Uiso 1 1 calc R . .
C20 C 0.5881(2) 0.7325(6) 0.24710(8) 0.0201(7) Uani 1 1 d . . .
H20A H 0.5213 0.6336 0.2500 0.024 Uiso 1 1 calc R . .
H20B H 0.6463 0.5949 0.2482 0.024 Uiso 1 1 calc R . .
C21 C 0.6180(2) 0.9285(6) 0.28366(8) 0.0218(7) Uani 1 1 d . . .
H21A H 0.6832 1.0329 0.2802 0.026 Uiso 1 1 calc R . .
H21B H 0.5585 1.0614 0.2833 0.026 Uiso 1 1 calc R . .
C22 C 0.6399(2) 0.7835(6) 0.32561(8) 0.0224(7) Uani 1 1 d . . .
H22A H 0.7025 0.6596 0.3267 0.027 Uiso 1 1 calc R . .
H22B H 0.5765 0.6695 0.3283 0.027 Uiso 1 1 calc R . .
C23 C 0.6628(2) 0.9823(6) 0.36236(8) 0.0258(7) Uani 1 1 d . . .
H23A H 0.7249 1.0975 0.3598 0.039 Uiso 1 1 calc R . .
H23B H 0.6788 0.8783 0.3885 0.039 Uiso 1 1 calc R . .
H23C H 0.5994 1.0985 0.3624 0.039 Uiso 1 1 calc R . .

loop_
_atom_site_aniso_label
_atom_site_aniso_U_11
_atom_site_aniso_U_22
_atom_site_aniso_U_33
_atom_site_aniso_U_23
_atom_site_aniso_U_13
_atom_site_aniso_U_12
S1 0.0157(3) 0.0155(4) 0.0155(4) 0.0025(3) 0.0002(3) -0.0025(3)
S2 0.0199(4) 0.0158(4) 0.0124(4) 0.0020(3) 0.0001(3) -0.0021(3)
C1 0.0137(12) 0.0106(14) 0.0125(14) -0.0011(10) 0.0010(11) 0.0034(11)
C2 0.0152(13) 0.0103(14) 0.0116(14) -0.0012(11) 0.0056(11) 0.0021(11)
C3 0.0142(13) 0.0125(14) 0.0129(14) -0.0015(11) 0.0014(11) 0.0011(12)
C4 0.0133(13) 0.0121(14) 0.0110(14) -0.0029(11) 0.0042(11) -0.0020(11)
C5 0.0177(13) 0.0116(14) 0.0119(14) -0.0009(11) 0.0049(11) 0.0013(12)
C6 0.0156(13) 0.0113(14) 0.0084(13) -0.0017(11) 0.0017(11) -0.0003(12)
C7 0.0162(13) 0.0117(14) 0.0093(14) -0.0018(11) 0.0046(11) 0.0011(12)
C8 0.0206(14) 0.0107(15) 0.0170(15) 0.0011(11) 0.0050(12) -0.0003(12)
C9 0.0162(13) 0.0107(14) 0.0152(14) 0.0007(11) 0.0046(11) -0.0012(12)
C10 0.0188(14) 0.0135(15) 0.0195(16) 0.0012(12) 0.0024(12) -0.0034(12)
C11 0.0183(14) 0.0162(16) 0.0199(16) 0.0017(12) 0.0029(12) 0.0012(13)
C12 0.0176(14) 0.0149(15) 0.0227(16) -0.0007(12) -0.0012(12) -0.0020(12)
C13 0.0183(14) 0.0231(18) 0.0257(17) 0.0014(13) -0.0002(13) -0.0010(14)
C14 0.0251(16) 0.0241(18) 0.0270(18) -0.0002(14) -0.0063(13) -0.0030(14)
C15 0.0339(18) 0.045(2) 0.029(2) -0.0018(17) -0.0031(15) -0.0011(18)
C16 0.0184(14) 0.0146(15) 0.0113(14) 0.0006(11) 0.0028(11) -0.0016(12)
C17 0.0234(14) 0.0118(15) 0.0119(14) 0.0003(11) 0.0047(12) -0.0002(13)
C18 0.0259(15) 0.0150(15) 0.0127(15) 0.0034(11) 0.0012(12) -0.0011(13)
C19 0.0258(15) 0.0202(17) 0.0159(15) 0.0022(12) 0.0017(12) -0.0027(14)
C20 0.0237(15) 0.0215(16) 0.0133(15) 0.0022(12) -0.0013(12) -0.0027(13)
C21 0.0290(15) 0.0204(17) 0.0146(15) -0.0001(12) 0.0000(13) -0.0030(14)
C22 0.0260(15) 0.0279(18) 0.0117(15) 0.0009(12) -0.0006(12) -0.0020(14)
C23 0.0323(16) 0.0298(19) 0.0142(16) 0.0012(13) 0.0009(13) 0.0012(15)

loop_
_atom_type_symbol
_atom_type_description
_atom_type_scat_dispersion_real
_atom_type_scat_dispersion_imag
_atom_type_scat_source
C C 0.0033 0.0016 'International Tables Vol C Tables 4.2.6.8 and 6.1.1.4'
H H 0.0000 0.0000 'International Tables Vol C Tables 4.2.6.8 and 6.1.1.4'
S S 0.1246 0.1234 'International Tables Vol C Tables 4.2.6.8 and 6.1.1.4'

loop_
_geom_angle_atom_site_label_1
_geom_angle_atom_site_label_2
_geom_angle_atom_site_label_3
_geom_angle
_geom_angle_site_symmetry_1
_geom_angle_site_symmetry_3
C3 S1 C9 92.23(12) . .
C6 S2 C17 92.13(12) . .
C2 C1 C7 122.2(2) . 3_685
C2 C1 H1 118.9 . .
C7 C1 H1 118.9 3_685 .
C1 C2 C7 119.3(2) . .
C1 C2 C3 123.5(2) . .
C7 C2 C3 117.2(2) . .
C4 C3 C2 124.3(2) . .
C4 C3 S1 110.93(19) . .
C2 C3 S1 124.7(2) . .
C3 C4 C8 112.3(2) . .
C3 C4 C5 118.1(2) . .
C8 C4 C5 129.6(2) . .
C6 C5 C16 112.5(2) . .
C6 C5 C4 118.6(2) . .
C16 C5 C4 128.9(2) . .
C5 C6 C7 124.1(2) . .
C5 C6 S2 110.84(19) . .
C7 C6 S2 125.05(19) . .
C1 C7 C6 123.9(2) 3_685 .
C1 C7 C2 118.5(2) 3_685 .
C6 C7 C2 117.6(2) . .
C9 C8 C4 113.4(2) . .
C9 C8 H8 123.3 . .
C4 C8 H8 123.3 . .
C8 C9 C10 129.0(2) . .
C8 C9 S1 111.16(19) . .
C10 C9 S1 119.73(18) . .
C9 C10 C11 114.3(2) . .
C9 C10 H10A 108.7 . .
C11 C10 H10A 108.7 . .
C9 C10 H10B 108.7 . .
C11 C10 H10B 108.7 . .
H10A C10 H10B 107.6 . .
C10 C11 C12 113.6(2) . .
C10 C11 H11A 108.8 . .
C12 C11 H11A 108.8 . .
C10 C11 H11B 108.8 . .
C12 C11 H11B 108.8 . .
H11A C11 H11B 107.7 . .
C13 C12 C11 111.8(2) . .
C13 C12 H12A 109.3 . .
C11 C12 H12A 109.3 . .
C13 C12 H12B 109.3 . .
C11 C12 H12B 109.3 . .
H12A C12 H12B 107.9 . .
C12 C13 C14 114.1(2) . .
C12 C13 H13A 108.7 . .
C14 C13 H13A 108.7 . .
C12 C13 H13B 108.7 . .
C14 C13 H13B 108.7 . .
H13A C13 H13B 107.6 . .
C15 C14 C13 112.4(2) . .
C15 C14 H14A 109.1 . .
C13 C14 H14A 109.1 . .
C15 C14 H14B 109.1 . .
C13 C14 H14B 109.1 . .
H14A C14 H14B 107.9 . .
C14 C15 H15A 109.5 . .
C14 C15 H15B 109.5 . .
H15A C15 H15B 109.5 . .
C14 C15 H15C 109.5 . .
H15A C15 H15C 109.5 . .
H15B C15 H15C 109.5 . .
C17 C16 C5 113.2(2) . .
C17 C16 H16 123.4 . .
C5 C16 H16 123.4 . .
C16 C17 C18 128.4(2) . .
C16 C17 S2 111.36(19) . .
C18 C17 S2 120.19(19) . .
C17 C18 C19 114.5(2) . .
C17 C18 H18A 108.6 . .
C19 C18 H18A 108.6 . .
C17 C18 H18B 108.6 . .
C19 C18 H18B 108.6 . .
H18A C18 H18B 107.6 . .
C18 C19 C20 112.8(2) . .
C18 C19 H19A 109.0 . .
C20 C19 H19A 109.0 . .
C18 C19 H19B 109.0 . .
C20 C19 H19B 109.0 . .
H19A C19 H19B 107.8 . .
C21 C20 C19 113.8(2) . .
C21 C20 H20A 108.8 . .
C19 C20 H20A 108.8 . .
C21 C20 H20B 108.8 . .
C19 C20 H20B 108.8 . .
H20A C20 H20B 107.7 . .
C22 C21 C20 113.1(2) . .
C22 C21 H21A 109.0 . .
C20 C21 H21A 109.0 . .
C22 C21 H21B 109.0 . .
C20 C21 H21B 109.0 . .
H21A C21 H21B 107.8 . .
C21 C22 C23 112.9(2) . .
C21 C22 H22A 109.0 . .
C23 C22 H22A 109.0 . .
C21 C22 H22B 109.0 . .
C23 C22 H22B 109.0 . .
H22A C22 H22B 107.8 . .
C22 C23 H23A 109.5 . .
C22 C23 H23B 109.5 . .
H23A C23 H23B 109.5 . .
C22 C23 H23C 109.5 . .
H23A C23 H23C 109.5 . .
H23B C23 H23C 109.5 . .

loop_
_geom_bond_atom_site_label_1
_geom_bond_atom_site_label_2
_geom_bond_distance
_geom_bond_site_symmetry_2
S1 C3 1.727(2) .
S1 C9 1.741(3) .
S2 C6 1.735(2) .
S2 C17 1.742(3) .
C1 C2 1.389(3) .
C1 C7 1.398(3) 3_685
C1 H1 0.9500 .
C2 C7 1.436(3) .
C2 C3 1.438(3) .
C3 C4 1.390(3) .
C4 C8 1.433(3) .
C4 C5 1.440(3) .
C5 C6 1.388(3) .
C5 C16 1.438(3) .
C6 C7 1.434(3) .
C7 C1 1.398(3) 3_685
C8 C9 1.359(3) .
C8 H8 0.9500 .
C9 C10 1.509(3) .
C10 C11 1.526(3) .
C10 H10A 0.9900 .
C10 H10B 0.9900 .
C11 C12 1.534(3) .
C11 H11A 0.9900 .
C11 H11B 0.9900 .
C12 C13 1.523(3) .
C12 H12A 0.9900 .
C12 H12B 0.9900 .
C13 C14 1.529(3) .
C13 H13A 0.9900 .
C13 H13B 0.9900 .
C14 C15 1.525(4) .
C14 H14A 0.9900 .
C14 H14B 0.9900 .
C15 H15A 0.9800 .
C15 H15B 0.9800 .
C15 H15C 0.9800 .
C16 C17 1.361(3) .
C16 H16 0.9500 .
C17 C18 1.504(3) .
C18 C19 1.525(3) .
C18 H18A 0.9900 .
C18 H18B 0.9900 .
C19 C20 1.533(3) .
C19 H19A 0.9900 .
C19 H19B 0.9900 .
C20 C21 1.521(3) .
C20 H20A 0.9900 .
C20 H20B 0.9900 .
C21 C22 1.521(3) .
C21 H21A 0.9900 .
C21 H21B 0.9900 .
C22 C23 1.528(4) .
C22 H22A 0.9900 .
C22 H22B 0.9900 .
C23 H23A 0.9800 .
C23 H23B 0.9800 .
C23 H23C 0.9800 .

loop_
_geom_torsion_atom_site_label_1
_geom_torsion_atom_site_label_2
_geom_torsion_atom_site_label_3
_geom_torsion_atom_site_label_4
_geom_torsion
_geom_torsion_site_symmetry_1
_geom_torsion_site_symmetry_2
_geom_torsion_site_symmetry_3
_geom_torsion_site_symmetry_4
C7 C1 C2 C7 -0.4(4) 3_685 . . .
C7 C1 C2 C3 180.0(2) 3_685 . . .
C1 C2 C3 C4 -178.9(3) . . . .
C7 C2 C3 C4 1.5(4) . . . .
C1 C2 C3 S1 2.3(4) . . . .
C7 C2 C3 S1 -177.31(19) . . . .
C9 S1 C3 C4 1.4(2) . . . .
C9 S1 C3 C2 -179.6(2) . . . .
C2 C3 C4 C8 -179.9(2) . . . .
S1 C3 C4 C8 -0.9(3) . . . .
C2 C3 C4 C5 -0.9(4) . . . .
S1 C3 C4 C5 178.05(18) . . . .
C3 C4 C5 C6 -0.6(4) . . . .
C8 C4 C5 C6 178.2(2) . . . .
C3 C4 C5 C16 179.8(3) . . . .
C8 C4 C5 C16 -1.4(5) . . . .
C16 C5 C6 C7 -178.9(2) . . . .
C4 C5 C6 C7 1.5(4) . . . .
C16 C5 C6 S2 1.1(3) . . . .
C4 C5 C6 S2 -178.53(19) . . . .
C17 S2 C6 C5 -1.1(2) . . . .
C17 S2 C6 C7 178.8(2) . . . .
C5 C6 C7 C1 178.4(2) . . . 3_685
S2 C6 C7 C1 -1.5(4) . . . 3_685
C5 C6 C7 C2 -0.9(4) . . . .
S2 C6 C7 C2 179.16(18) . . . .
C1 C2 C7 C1 0.4(4) . . . 3_685
C3 C2 C7 C1 -180.0(2) . . . 3_685
C1 C2 C7 C6 179.8(2) . . . .
C3 C2 C7 C6 -0.6(3) . . . .
C3 C4 C8 C9 -0.2(3) . . . .
C5 C4 C8 C9 -179.1(3) . . . .
C4 C8 C9 C10 178.3(2) . . . .
C4 C8 C9 S1 1.3(3) . . . .
C3 S1 C9 C8 -1.5(2) . . . .
C3 S1 C9 C10 -178.9(2) . . . .
C8 C9 C10 C11 170.7(3) . . . .
S1 C9 C10 C11 -12.5(3) . . . .
C9 C10 C11 C12 172.8(2) . . . .
C10 C11 C12 C13 -173.8(2) . . . .
C11 C12 C13 C14 175.5(2) . . . .
C12 C13 C14 C15 -174.2(2) . . . .
C6 C5 C16 C17 -0.5(3) . . . .
C4 C5 C16 C17 179.1(3) . . . .
C5 C16 C17 C18 178.2(3) . . . .
C5 C16 C17 S2 -0.4(3) . . . .
C6 S2 C17 C16 0.9(2) . . . .
C6 S2 C17 C18 -177.9(2) . . . .
C16 C17 C18 C19 -128.0(3) . . . .
S2 C17 C18 C19 50.5(3) . . . .
C17 C18 C19 C20 170.2(2) . . . .
C18 C19 C20 C21 -176.2(2) . . . .
C19 C20 C21 C22 -177.7(2) . . . .
C20 C21 C22 C23 -176.3(2) . . . .
